data_7050577
loop_
_publ_author_name
'Vedernikov, Andrei N.'
'Huffman, John C.'
'Caulton, Kenneth G.'

_publ_section_title
;
 [2.1.1]-(2,6)-Pyridinophane(L)-controlled alkane C--H bond cleavage:
 (L)PtMe2H+ as a precursor to the geometrically &#x201C;tense&#x201D;
 transient (L)PtMe+Electronic supplementary information (ESI)
 available: complete experimental and characterization data. See
 http://www.rsc.org/suppdata/nj/b3/b302055j/.
;
_journal_issue 4
_journal_name_full 'New Journal of Chemistry'
_journal_page_first 665
_journal_paper_doi 10.1039/b302055j
_journal_volume 27
_journal_year 2003
_chemical_formula_sum 'C115 H82 B2 Cl2 F48 N6 Pt2'
_chemical_formula_weight 2942.57
_space_group_IT_number 15
_symmetry_cell_setting monoclinic
_symmetry_space_group_name_Hall '-C 2yc'
_symmetry_space_group_name_H-M 'C 1 2/c 1'
_audit_creation_method 'minor manual editing of SDT2CIF v. 1.2 BETA  output'
_cell_angle_alpha 90
_cell_angle_beta 113.129(3)
_cell_angle_gamma 90
_cell_formula_units_Z 4
_cell_length_a 39.2410(14)
_cell_length_b 12.4804(5)
_cell_length_c 24.5612(9)
_cell_measurement_reflns_used 8762
_cell_measurement_temperature 115(2)
_cell_measurement_theta_max 30.02
_cell_measurement_theta_min 2.27
_cell_volume 11061.9(8)
_computing_cell_refinement 'SAINT (Bruker, 1999)'
_computing_data_collection 'SMART (Bruker, 1999)'
_computing_data_reduction 'SAINT (Bruker, 1999), XTEL (local package)'
_computing_molecular_graphics 'XTEL, local package'
_computing_publication_material 'XTEL, local package'
_computing_structure_refinement 'XTEL, local package'
_computing_structure_solution 'SHELXS-97 (Sheldrick, 1997)'
_diffrn_ambient_temperature 115(2)
_diffrn_detector 'CCD area detector'
_diffrn_detector_area_resol_mean 44.52
_diffrn_detector_type 'Bruker SMART 6000'
_diffrn_measured_fraction_theta_full 1
_diffrn_measured_fraction_theta_max 1
_diffrn_measurement_details '   0.30 degree frames measured for  10.14 seconds each'
_diffrn_measurement_device 'three-circle goniometer with fixed chi'
_diffrn_measurement_device_type 'Bruker Platform goniometer'
_diffrn_measurement_method '\w scans'
_diffrn_radiation_type 'Mo K\a'
_diffrn_radiation_wavelength 0.71073
_diffrn_reflns_av_R_equivalents 10641
_diffrn_reflns_limit_h_max 50
_diffrn_reflns_limit_h_min -50
_diffrn_reflns_limit_k_max 16
_diffrn_reflns_limit_k_min -16
_diffrn_reflns_limit_l_max 31
_diffrn_reflns_limit_l_min -31
_diffrn_reflns_number 3
_diffrn_reflns_theta_full 27.5204
_diffrn_reflns_theta_max 27.5204
_diffrn_reflns_theta_min 2.04624
_diffrn_standards_decay_% 0.0
_diffrn_standards_interval_time 717
_diffrn_standards_number 8763
_exptl_absorpt_coefficient_mu 2.6995
_exptl_absorpt_correction_type none
_exptl_crystal_colour colorless
_exptl_crystal_density_diffrn 1.767
_exptl_crystal_density_method 'not measured'
_exptl_crystal_description 'irregular fragment'
_exptl_crystal_F_000 5784
_exptl_crystal_size_max .30
_exptl_crystal_size_mid .24
_exptl_crystal_size_min .12
_refine_diff_density_max 1.26
_refine_diff_density_min -0.81
_refine_ls_abs_structure_details none
_refine_ls_extinction_coef -0.0000000145(14)
_refine_ls_extinction_expression
;                                                                               
Larson, A. C. (1967).  Acta Cryst. 23, p. 664.  Eq. (3)                         
;
_refine_ls_extinction_method Zachariasen
_refine_ls_goodness_of_fit_ref 1.5410
_refine_ls_matrix_type full
_refine_ls_number_parameters 817
_refine_ls_number_reflns 10641
_refine_ls_R_factor_gt 0.0336
_refine_ls_shift/su_max 0.0027
_refine_ls_structure_factor_coef F
_refine_ls_weighting_details w^-1^==\s^2^(F)+(.07F)^2^
_refine_ls_weighting_scheme calc
_refine_ls_wR_factor_ref 0.0432
_reflns_number_gt 10641
_reflns_number_total 12755
_reflns_threshold_expression 'Fo^2^> 2.33\s(Fo^2^)'
_cod_data_source_file b302055j.txt
_cod_data_source_block MSC01121
_cod_original_cell_volume 11061.8(8)
_cod_original_sg_symbol_H-M 'C 2/c'
_cod_database_code 7050577

loop_
_symmetry_equiv_pos_as_xyz
x,y,z
1/2+x,1/2+y,z
-x,y,1/2-z
1/2-x,1/2+y,1/2-z
x,-y,1/2+z
1/2+x,1/2-y,1/2+z
-x,-y,-z
1/2-x,1/2-y,-z

loop_
_atom_site_label
_atom_site_type_symbol
_atom_site_fract_x
_atom_site_fract_y
_atom_site_fract_z
_atom_site_U_iso_or_equiv
_atom_site_adp_type
_atom_site_occupancy
_atom_site_disorder_group
_atom_site_disorder_assembly
PT1 PT 0.167495(3) 0.451100(10) 0.289570(5) 0.02694(5) Uani 1 0 .
N2 N 0.15842(7) 0.5657(2) 0.35049(11) 0.0320(10) Uani 1 0 .
C3 C 0.15363(10) 0.5400(4) 0.39983(16) 0.0484(15) Uani 1 0 .
C4 C 0.15090(11) 0.6234(5) 0.43829(17) 0.067(2) Uani 1 0 .
C5 C 0.15274(12) 0.7262(5) 0.4226(2) 0.071(2) Uani 1 0 .
C6 C 0.15635(11) 0.7505(4) 0.3714(2) 0.0604(18) Uani 1 0 .
C7 C 0.15865(9) 0.6705(3) 0.33694(17) 0.0424(14) Uani 1 0 .
C8 C 0.16038(10) 0.6966(3) 0.2752(2) 0.0558(18) Uani 1 0 .
C9 C 0.12708(9) 0.6532(3) 0.22302(16) 0.0392(13) Uani 1 0 .
C10 C 0.10023(11) 0.7182(3) 0.18346(18) 0.0453(15) Uani 1 0 .
C11 C 0.07044(10) 0.6718(3) 0.13868(16) 0.0464(15) Uani 1 0 .
C12 C 0.06799(10) 0.5619(3) 0.13494(15) 0.0427(14) Uani 1 0 .
C13 C 0.09517(9) 0.5008(3) 0.17533(14) 0.0351(12) Uani 1 0 .
N14 N 0.12471(7) 0.5456(2) 0.21891(12) 0.0310(10) Uani 1 0 .
C15 C 0.09336(9) 0.3780(3) 0.17661(16) 0.0467(14) Uani 1 0 .
C16 C 0.08975(9) 0.3370(3) 0.23305(17) 0.0412(14) Uani 1 0 .
C17 C 0.05827(10) 0.2851(3) 0.2294(2) 0.0537(17) Uani 1 0 .
C18 C 0.05628(11) 0.2520(3) 0.2808(2) 0.062(2) Uani 1 0 .
C19 C 0.08415(12) 0.2697(4) 0.3342(2) 0.061(2) Uani 1 0 .
C20 C 0.11599(10) 0.3244(3) 0.33494(17) 0.0492(16) Uani 1 0 .
N21 N 0.11820(7) 0.3583(2) 0.28519(12) 0.0341(10) Uani 1 0 .
C22 C 0.14836(13) 0.3382(5) 0.3901(2) 0.077(2) Uani 1 0 .
C23 C 0.15097(15) 0.4341(5) 0.4227(3) 0.083(3) Uani 1 0 .
C24 C 0.21982(9) 0.4054(3) 0.35152(15) 0.0406(13) Uani 1 0 .
C25 C 0.22266(10) 0.4965(3) 0.31741(16) 0.0411(14) Uani 1 0 .
C26 C 0.24293(10) 0.4884(3) 0.27550(18) 0.0459(15) Uani 1 0 .
C27 C 0.26755(10) 0.3880(3) 0.28920(18) 0.0496(16) Uani 1 0 .
C28 C 0.24740(10) 0.2899(3) 0.29493(17) 0.0457(15) Uani 1 0 .
C29 C 0.23717(10) 0.3010(3) 0.34857(16) 0.0452(14) Uani 1 0 .
B30 B -0.11941(9) 0.9954(3) 0.46722(15) 0.0240(11) Uani 1 0 .
C31 C -0.09323(8) 1.0716(2) 0.52188(13) 0.0227(10) Uani 1 0 .
C32 C -0.08089(8) 1.1720(2) 0.51181(12) 0.0238(10) Uani 1 0 .
C33 C -0.06284(8) 1.2424(2) 0.55702(13) 0.0277(11) Uani 1 0 .
C34 C -0.05624(9) 1.2163(3) 0.61522(14) 0.0333(12) Uani 1 0 .
C35 C -0.06805(10) 1.1185(3) 0.62621(13) 0.0348(12) Uani 1 0 .
C36 C -0.08615(9) 1.0476(2) 0.58105(14) 0.0290(11) Uani 1 0 .
C37 C -0.05036(9) 1.3490(3) 0.54479(15) 0.0370(13) Uani 1 0 .
F38 F -0.06413(7) 1.37568(17) 0.48823(10) 0.0651(11) Uani 1 0 .
F39 F -0.01452(7) 1.3563(2) 0.56213(16) 0.0973(16) Uani 1 0 .
F40 F -0.06036(9) 1.42897(17) 0.57140(13) 0.0787(16) Uani 1 0 .
C41 C -0.06235(15) 1.0884(3) 0.68786(17) 0.062(2) Uani 1 0 .
F42 F -0.04490(6) 1.00006(18) 0.70681(9) 0.0499(9) Uani 1 0 .
F43 F -0.0848(2) 1.1144(6) 0.7054(3) 0.066(3) Uani 0.5 0 .
F44 F -0.02698(17) 1.1517(4) 0.72915(18) 0.064(2) Uani 0.5 0 .
C45 C -0.11052(8) 1.0167(2) 0.40833(13) 0.0246(10) Uani 1 0 .
C46 C -0.13674(8) 1.0341(2) 0.35118(13) 0.0262(10) Uani 1 0 .
C47 C -0.12636(9) 1.0457(2) 0.30297(13) 0.0277(10) Uani 1 0 .
C48 C -0.08965(9) 1.0386(2) 0.31039(13) 0.0288(11) Uani 1 0 .
C49 C -0.06325(8) 1.0186(2) 0.36675(13) 0.0258(10) Uani 1 0 .
C50 C -0.07345(8) 1.0095(2) 0.41417(13) 0.0252(10) Uani 1 0 .
C51 C -0.15581(9) 1.0629(3) 0.24224(14) 0.0346(12) Uani 1 0 .
F52 F -0.18489(8) 1.1148(3) 0.24355(11) 0.1013(15) Uani 1 0 .
F53 F -0.14441(7) 1.1176(2) 0.20744(10) 0.0760(11) Uani 1 0 .
F54 F -0.16942(7) 0.9717(2) 0.21620(9) 0.0674(11) Uani 1 0 .
C55 C -0.02410(9) 1.0002(3) 0.37398(14) 0.0317(12) Uani 1 0 .
F56 F -0.01147(6) 1.07639(19) 0.34819(10) 0.0513(9) Uani 1 0 .
F57 F -0.02059(5) 0.90832(19) 0.34929(10) 0.0531(9) Uani 1 0 .
F58 F -0.00046(5) 0.99605(18) 0.43027(8) 0.0405(7) Uani 1 0 .
C59 C -0.11099(8) 0.8675(2) 0.47923(12) 0.0247(10) Uani 1 0 .
C60 C -0.13713(8) 0.7899(2) 0.44758(13) 0.0267(10) Uani 1 0 .
C61 C -0.12865(8) 0.6818(2) 0.45026(13) 0.0260(10) Uani 1 0 .
C62 C -0.09298(8) 0.6459(2) 0.48373(13) 0.0281(11) Uani 1 0 .
C63 C -0.06661(8) 0.7201(2) 0.51554(13) 0.0267(10) Uani 1 0 .
C64 C -0.07551(8) 0.8284(2) 0.51379(13) 0.0253(10) Uani 1 0 .
C65 C -0.15791(9) 0.6049(3) 0.41423(15) 0.0336(12) Uani 1 0 .
F66 F -0.17068(6) 0.62620(18) 0.35629(9) 0.0507(9) Uani 1 0 .
F67 F -0.14628(6) 0.50382(17) 0.41995(12) 0.0688(11) Uani 1 0 .
F68 F -0.18741(6) 0.60740(19) 0.42783(10) 0.0527(9) Uani 1 0 .
C69 C -0.02822(9) 0.6839(3) 0.55137(15) 0.0356(12) Uani 1 0 .
F70 F -0.00228(5) 0.75552(16) 0.55303(11) 0.0542(9) Uani 1 0 .
F71 F -0.01925(5) 0.59259(15) 0.53222(10) 0.0430(8) Uani 1 0 .
F72 F -0.02273(6) 0.6655(2) 0.60839(9) 0.0603(10) Uani 1 0 .
C73 C -0.16117(8) 1.0287(2) 0.46035(13) 0.0264(10) Uani 1 0 .
C74 C -0.17823(8) 1.1242(2) 0.43268(13) 0.0283(11) Uani 1 0 .
C75 C -0.21098(8) 1.1609(3) 0.43479(13) 0.0311(11) Uani 1 0 .
C76 C -0.22820(8) 1.1046(3) 0.46528(15) 0.0357(12) Uani 1 0 .
C77 C -0.21190(9) 1.0102(3) 0.49359(14) 0.0323(12) Uani 1 0 .
C78 C -0.17934(8) 0.9742(2) 0.49104(14) 0.0293(11) Uani 1 0 .
C79 C -0.22690(9) 1.2643(3) 0.40432(16) 0.0410(13) Uani 1 0 .
F80 F -0.24217(10) 1.2528(2) 0.34657(12) 0.0995(15) Uani 1 0 .
F81 F -0.25528(8) 1.2973(2) 0.41647(16) 0.1029(18) Uani 1 0 .
F82 F -0.20413(7) 1.34062(19) 0.41641(15) 0.0937(14) Uani 1 0 .
C83 C -0.22846(10) 0.9494(3) 0.52929(17) 0.0432(14) Uani 1 0 .
F84 F -0.26381(7) 0.9733(3) 0.51582(13) 0.0883(15) Uani 1 0 .
F85 F -0.22775(9) 0.8456(2) 0.52155(15) 0.0945(18) Uani 1 0 .
F86 F -0.21216(8) 0.9681(2) 0.58581(10) 0.0712(12) Uani 1 0 .
C87 C 0 0.5052(10) 0.25 0.212(12) Uani 1 0 .
CL88 CL 0.05360(10) 0.56004(19) 0.28014(14) 0.0730(13) Uani 0.5 0 .
CL89 CL 0.02439(10) 0.5800(2) 0.24473(16) 0.0844(16) Uani 0.5 0 .
F90 F -0.0611(2) 1.1623(4) 0.7226(2) 0.065(3) Uani 0.5 0 .
F91 F -0.10033(14) 1.0386(5) 0.6836(2) 0.063(2) Uani 0.5 0 .
H1 H 0.1477 0.6074 0.4732 0.0877 Uiso 1 0 .
H2 H 0.1514 0.7842 0.4469 0.0812 Uiso 1 0 .
H3 H 0.1576 0.8238 0.36 0.0714 Uiso 1 0 .
H4 H 0.1614 0.772 0.2699 0.0656 Uiso 1 0 .
H5 H 0.1822 0.6652 0.273 0.0656 Uiso 1 0 .
H6 H 0.1023 0.794 0.1875 0.0587 Uiso 1 0 .
H7 H 0.0518 0.715 0.1107 0.0593 Uiso 1 0 .
H8 H 0.0476 0.5288 0.1047 0.0555 Uiso 1 0 .
H9 H 0.0727 0.3546 0.1432 0.0588 Uiso 1 0 .
H10 H 0.1154 0.3498 0.175 0.0588 Uiso 1 0 .
H11 H 0.0384 0.2727 0.1929 0.0665 Uiso 1 0 .
H12 H 0.0345 0.2156 0.2791 0.0733 Uiso 1 0 .
H13 H 0.0816 0.2429 0.3688 0.0698 Uiso 1 0 .
H14 H 0.1484 0.2782 0.4157 0.0865 Uiso 1 0 .
H15 H 0.17 0.3324 0.3821 0.0865 Uiso 1 0 .
H16 H 0.1713 0.4256 0.4589 0.0941 Uiso 1 0 .
H17 H 0.1286 0.4349 0.4304 0.0941 Uiso 1 0 .
H18 H 0.2234 0.4243 0.391 0.0524 Uiso 1 0 .
H19 H 0.2281 0.5614 0.3395 0.0528 Uiso 1 0 .
H20 H 0.225 0.4838 0.2358 0.0574 Uiso 1 0 .
H21 H 0.2576 0.5502 0.2796 0.0574 Uiso 1 0 .
H22 H 0.2762 0.3778 0.2584 0.0619 Uiso 1 0 .
H23 H 0.2882 0.3988 0.3256 0.0619 Uiso 1 0 .
H24 H 0.2251 0.2825 0.2595 0.0581 Uiso 1 0 .
H25 H 0.2622 0.2284 0.2986 0.0581 Uiso 1 0 .
H26 H 0.259 0.2923 0.3829 0.0574 Uiso 1 0 .
H27 H 0.2201 0.2451 0.3467 0.0574 Uiso 1 0 .
H28 H -0.0851 1.1919 0.4725 0.0367 Uiso 1 0 .
H29 H -0.044 1.2648 0.6463 0.0461 Uiso 1 0 .
H30 H -0.0941 0.9806 0.5901 0.041 Uiso 1 0 .
H31 H -0.1621 1.0382 0.3448 0.0382 Uiso 1 0 .
H32 H -0.0827 1.0476 0.2778 0.0415 Uiso 1 0 .
H33 H -0.0548 0.9983 0.4523 0.0381 Uiso 1 0 .
H34 H -0.1614 0.8124 0.4236 0.039 Uiso 1 0 .
H35 H -0.0869 0.5724 0.4849 0.0407 Uiso 1 0 .
H36 H -0.057 0.8773 0.5368 0.038 Uiso 1 0 .
H37 H -0.167 1.165 0.4116 0.0407 Uiso 1 0 .
H38 H -0.2506 1.1298 0.4667 0.0475 Uiso 1 0 .
H39 H -0.1689 0.9097 0.5107 0.0415 Uiso 1 0 .

loop_
_atom_site_aniso_label
_atom_site_aniso_U_11
_atom_site_aniso_U_22
_atom_site_aniso_U_33
_atom_site_aniso_U_12
_atom_site_aniso_U_13
_atom_site_aniso_U_23
PT1 0.021(2) 0.0324(4) 0.0253(11) -0.00160(5) 0.00702(5) -0.00586(5)
N2 0.025(3) 0.0426(18) 0.0253(17) -0.0016(11) 0.0066(11) -0.0073(12)
C3 0.031(4) 0.077(3) 0.032(2) -0.0041(18) 0.0070(15) 0.0057(19)
C4 0.036(5) 0.135(5) 0.026(2) 0.005(3) 0.0095(16) -0.006(3)
C5 0.042(5) 0.094(4) 0.064(4) 0.017(3) 0.005(2) -0.038(3)
C6 0.039(5) 0.060(3) 0.063(4) 0.0030(19) -0.000(2) -0.021(2)
C7 0.022(3) 0.045(2) 0.051(3) -0.0030(15) 0.0050(15) -0.0100(17)
C8 0.035(4) 0.043(2) 0.082(5) -0.0041(17) 0.016(2) 0.000(2)
C9 0.036(4) 0.039(2) 0.046(3) -0.0009(16) 0.0202(16) -0.0001(16)
C10 0.046(6) 0.040(2) 0.058(3) 0.0050(17) 0.0293(19) 0.0067(18)
C11 0.045(5) 0.057(3) 0.038(3) 0.0157(18) 0.0165(17) 0.0154(18)
C12 0.036(4) 0.059(3) 0.029(2) 0.0066(17) 0.0087(15) 0.0004(16)
C13 0.032(4) 0.048(2) 0.0253(19) 0.0032(15) 0.0116(14) -0.0060(15)
N14 0.027(3) 0.0376(16) 0.0302(19) 0.0000(12) 0.0132(11) -0.0023(12)
C15 0.032(4) 0.056(3) 0.038(3) 0.0046(17) -0.0008(15) -0.0170(18)
C16 0.030(4) 0.0315(18) 0.059(3) 0.0002(14) 0.0140(16) -0.0063(17)
C17 0.034(4) 0.039(2) 0.080(5) -0.0018(16) 0.014(2) -0.003(2)
C18 0.042(5) 0.042(2) 0.100(6) 0.0027(19) 0.025(2) 0.014(2)
C19 0.056(7) 0.063(3) 0.081(5) 0.023(2) 0.044(2) 0.036(2)
C20 0.038(5) 0.062(3) 0.052(3) 0.0169(18) 0.0231(18) 0.022(2)
N21 0.026(3) 0.0387(16) 0.039(2) 0.0046(12) 0.0140(12) 0.0061(13)
C22 0.059(7) 0.133(5) 0.043(3) 0.004(3) 0.026(2) 0.014(3)
C23 0.069(8) 0.102(5) 0.068(5) -0.021(3) 0.016(3) 0.008(3)
C24 0.032(4) 0.051(2) 0.035(2) -0.0032(16) 0.0083(15) -0.0051(16)
C25 0.036(4) 0.041(2) 0.042(3) -0.0011(16) 0.0095(16) -0.0099(17)
C26 0.038(5) 0.046(2) 0.053(3) -0.0043(17) 0.0178(18) 0.0007(18)
C27 0.034(4) 0.055(3) 0.062(4) -0.0021(17) 0.0223(18) -0.008(2)
C28 0.040(5) 0.047(2) 0.051(3) 0.0041(17) 0.0186(17) -0.0051(18)
C29 0.037(5) 0.054(2) 0.039(3) 0.0025(17) 0.0087(16) 0.0023(17)
B30 0.022(3) 0.0223(17) 0.027(2) -0.0007(13) 0.0087(13) 0.0029(14)
C31 0.022(3) 0.0230(15) 0.0238(17) 0.0025(11) 0.0095(12) 0.0020(11)
C32 0.023(3) 0.0251(15) 0.0243(18) 0.0025(11) 0.0103(12) 0.0034(11)
C33 0.025(3) 0.0241(15) 0.033(2) 0.0014(12) 0.0103(13) -0.0011(13)
C34 0.039(5) 0.0290(17) 0.027(2) 0.0064(14) 0.0074(14) -0.0050(13)
C35 0.051(6) 0.0338(18) 0.0220(18) 0.0148(15) 0.0165(14) 0.0057(13)
C36 0.036(4) 0.0248(15) 0.033(2) 0.0059(13) 0.0198(14) 0.0061(13)
C37 0.038(5) 0.0311(18) 0.040(3) -0.0055(15) 0.0132(15) -0.0019(15)
F38 0.100(11) 0.0357(13) 0.050(3) -0.0214(13) 0.0194(13) 0.0087(10)
F39 0.038(4) 0.0614(19) 0.171(8) -0.0137(13) 0.0186(17) 0.0407(19)
F40 0.146(16) 0.0272(13) 0.092(5) -0.0132(14) 0.078(2) -0.0109(12)
C41 0.115(13) 0.043(2) 0.031(2) 0.026(3) 0.033(2) 0.0086(18)
F42 0.071(8) 0.0485(14) 0.0326(18) 0.0187(12) 0.0223(11) 0.0171(10)
F43 0.077(10) 0.098(6) 0.042(4) 0.045(4) 0.044(4) 0.030(3)
F44 0.092(11) 0.065(3) 0.022(2) -0.017(3) 0.008(2) 0.002(2)
C45 0.026(3) 0.0203(14) 0.0251(18) -0.0005(11) 0.0078(12) 0.0003(11)
C46 0.024(3) 0.0203(15) 0.031(2) 0.0016(11) 0.0083(12) -0.0011(12)
C47 0.030(4) 0.0241(15) 0.0227(17) 0.0009(13) 0.0041(12) 0.0007(12)
C48 0.034(4) 0.0269(16) 0.0261(19) 0.0011(13) 0.0120(13) 0.0009(12)
C49 0.026(3) 0.0236(15) 0.0266(19) -0.0007(12) 0.0087(12) -0.0026(12)
C50 0.025(3) 0.0245(15) 0.0222(17) -0.0009(12) 0.0054(12) 0.0003(12)
C51 0.036(4) 0.037(2) 0.026(2) 0.0066(14) 0.0062(14) 0.0049(14)
F52 0.090(10) 0.150(4) 0.042(2) 0.085(2) 0.0033(14) 0.0123(17)
F53 0.061(7) 0.103(3) 0.041(2) -0.0269(15) -0.0041(11) 0.0373(14)
F54 0.073(8) 0.0571(17) 0.037(2) -0.0203(12) -0.0165(12) 0.0050(11)
C55 0.034(4) 0.0358(18) 0.027(2) -0.0002(14) 0.0136(14) -0.0020(14)
F56 0.040(5) 0.0656(17) 0.060(3) 0.0043(10) 0.0322(11) 0.0214(12)
F57 0.034(4) 0.0585(16) 0.066(3) 0.0052(10) 0.0190(11) -0.0254(12)
F58 0.024(3) 0.0664(16) 0.0287(16) -0.0011(9) 0.0074(8) 0.0013(10)
C59 0.024(3) 0.0258(16) 0.0261(18) -0.0018(12) 0.0124(12) 0.0039(12)
C60 0.025(3) 0.0296(16) 0.0251(18) -0.0014(12) 0.0095(12) 0.0024(12)
C61 0.028(3) 0.0249(15) 0.0264(19) -0.0048(12) 0.0116(12) 0.0004(12)
C62 0.032(4) 0.0233(15) 0.032(2) -0.0018(13) 0.0153(13) 0.0007(13)
C63 0.026(3) 0.0275(16) 0.0266(19) 0.0005(12) 0.0107(12) 0.0039(12)
C64 0.024(3) 0.0239(15) 0.028(2) -0.0048(12) 0.0103(12) -0.0003(12)
C65 0.030(4) 0.0298(17) 0.039(2) -0.0041(13) 0.0103(14) -0.0019(14)
F66 0.053(6) 0.0620(17) 0.0328(18) -0.0244(11) 0.0128(10) -0.0130(10)
F67 0.046(5) 0.0258(12) 0.101(5) -0.0068(10) -0.0066(13) -0.0109(12)
F68 0.042(5) 0.0690(18) 0.055(3) -0.0297(11) 0.0277(11) -0.0199(12)
C69 0.028(4) 0.0299(17) 0.044(3) 0.0009(13) 0.0099(15) 0.0019(15)
F70 0.026(3) 0.0325(12) 0.093(4) -0.0018(9) 0.0107(11) 0.0014(11)
F71 0.032(4) 0.0285(10) 0.065(3) 0.0055(8) 0.0145(10) 0.0003(10)
F72 0.047(5) 0.085(2) 0.037(2) 0.0217(13) 0.0029(10) 0.0127(12)
C73 0.022(3) 0.0264(16) 0.028(2) -0.0030(11) 0.0078(12) -0.0040(12)
C74 0.028(3) 0.0269(16) 0.029(2) 0.0005(12) 0.0103(12) -0.0023(13)
C75 0.027(3) 0.0316(17) 0.030(2) 0.0014(13) 0.0058(13) -0.0093(13)
C76 0.024(3) 0.044(2) 0.036(2) 0.0021(14) 0.0078(13) -0.0149(15)
C77 0.029(4) 0.0387(18) 0.030(2) -0.0068(14) 0.0120(13) -0.0097(14)
C78 0.026(3) 0.0301(17) 0.031(2) -0.0043(12) 0.0103(13) -0.0014(13)
C79 0.034(4) 0.041(2) 0.044(3) 0.0121(16) 0.0107(16) -0.0054(16)
F80 0.156(18) 0.0559(18) 0.050(3) 0.0251(18) 0.0004(17) 0.0097(13)
F81 0.090(10) 0.083(2) 0.158(8) 0.0554(18) 0.073(2) 0.045(2)
F82 0.059(7) 0.0324(14) 0.146(7) -0.0016(12) -0.0070(17) 0.0199(16)
C83 0.034(4) 0.054(2) 0.048(3) -0.0059(17) 0.0227(17) -0.0083(18)
F84 0.038(4) 0.147(3) 0.092(5) 0.0030(16) 0.0392(14) 0.038(2)
F85 0.152(17) 0.0476(16) 0.146(7) -0.0342(17) 0.126(3) -0.0197(17)
F86 0.075(9) 0.102(3) 0.034(2) -0.0306(15) 0.0198(12) 0.0031(13)
C87 0.22(3) 0.074(8) 0.32(3) 0 0.074(15) 0
CL88 0.106(12) 0.0526(15) 0.083(4) 0.0096(14) 0.0607(18) -0.0134(13)
CL89 0.099(11) 0.0657(19) 0.108(5) -0.0052(17) 0.061(2) -0.0110(17)
F90 0.126(15) 0.044(3) 0.028(3) 0.014(4) 0.033(4) -0.003(2)
F91 0.050(6) 0.110(5) 0.033(3) -0.018(3) 0.019(2) 0.018(3)

loop_
_atom_type_symbol
_atom_type_description
_atom_type_scat_dispersion_real
_atom_type_scat_dispersion_imag
_atom_type_scat_source
PT Pt -2.352 8.388 'International Tables Vol. IV (1974) Table 2.2B'
CL Cl 0.132 0.159 'International Tables Vol. IV (1974) Table 2.2B'
F F 0.014 0.01 'International Tables Vol. IV (1974) Table 2.2B'
N N 0.004 0.003 'International Tables Vol. IV (1974) Table 2.2B'
C C 0.002 0.002 'International Tables Vol. IV (1974) Table 2.2B'
B B 0 0.001 'International Tables Vol. IV (1974) Table 2.2B'
H H 0 0 'International Tables Vol. IV (1974) Table 2.2B'

loop_
_geom_angle_atom_site_label_1
_geom_angle_atom_site_label_2
_geom_angle_atom_site_label_3
_geom_angle
_geom_angle_site_symmetry_1
_geom_angle_site_symmetry_2
_geom_angle_site_symmetry_3
_geom_angle_publ_flag
N2 PT1 N14 84.92(10) . . . no
N2 PT1 N21 90.07(10) . . . no
N2 PT1 C24 93.30(12) . . . no
N2 PT1 C25 91.44(12) . . . no
N14 PT1 N21 82.08(10) . . . no
N14 PT1 C24 159.27(12) . . . no
N14 PT1 C25 118.87(13) . . . no
N21 PT1 C24 118.61(12) . . . no
N21 PT1 C25 159.04(13) . . . no
C24 PT1 C25 40.43(14) . . . no
CL89 CL88 C87 39.8(3) . . . no
CL89 CL88 C87 39.8(3) . . 3_555 no
CL88 CL89 CL89 127.4(3) . . 3_555 no
CL88 CL89 C87 107.6(4) . . . no
CL88 CL89 C87 107.6(4) . . 3_555 no
CL89 CL89 C87 42.6(4) 3_555 . . no
CL89 CL89 C87 42.6(4) 3_555 . 3_555 no
F90 F43 F91 153.1(8) . . . no
F90 F43 C41 68.1(5) . . . no
F91 F43 C41 86.4(6) . . . no
F44 F44 F90 157.1(5) 3_556 . . no
F44 F44 C41 146.8(3) 3_556 . . no
F90 F44 C41 50.3(3) . . . no
F43 F90 F44 135.0(7) . . . no
F43 F90 C41 60.7(5) . . . no
F44 F90 C41 76.7(5) . . . no
F43 F91 C41 47.6(3) . . . no
PT1 N2 C3 125.4(3) . . . no
PT1 N2 C7 116.4(2) . . . no
C3 N2 C7 118.2(3) . . . no
PT1 N14 C9 117.5(2) . . . no
PT1 N14 C13 123.3(2) . . . no
C9 N14 C13 119.0(3) . . . no
PT1 N21 C16 121.8(2) . . . no
PT1 N21 C20 119.5(2) . . . no
C16 N21 C20 118.7(3) . . . no
N2 C3 C4 119.7(4) . . . no
N2 C3 C23 128.6(4) . . . no
C4 C3 C23 111.7(4) . . . no
C3 C4 C5 118.3(4) . . . no
C3 C4 H1 121.3(6) . . . no
C5 C4 H1 120.4(6) . . . no
C4 C5 C6 121.0(4) . . . no
C4 C5 H2 121.4(6) . . . no
C6 C5 H2 117.7(6) . . . no
C5 C6 C7 118.7(5) . . . no
C5 C6 H3 121.2(5) . . . no
C7 C6 H3 120.2(5) . . . no
N2 C7 C6 124.0(4) . . . no
N2 C7 C8 116.3(3) . . . no
C6 C7 C8 119.6(4) . . . no
C7 C8 C9 112.8(3) . . . no
C7 C8 H4 110.8(4) . . . no
C7 C8 H5 110.2(4) . . . no
C9 C8 H4 107.7(4) . . . no
C9 C8 H5 107.1(4) . . . no
H4 C8 H5 108.0(4) . . . no
N14 C9 C8 115.3(3) . . . no
N14 C9 C10 121.5(3) . . . no
C8 C9 C10 123.2(3) . . . no
C9 C10 C11 119.2(3) . . . no
C9 C10 H6 120.0(4) . . . no
C11 C10 H6 120.8(4) . . . no
C10 C11 C12 119.2(3) . . . no
C10 C11 H7 120.6(4) . . . no
C12 C11 H7 120.3(4) . . . no
C11 C12 C13 119.6(3) . . . no
C11 C12 H8 120.2(4) . . . no
C13 C12 H8 120.3(4) . . . no
N14 C13 C12 121.7(3) . . . no
N14 C13 C15 115.4(3) . . . no
C12 C13 C15 122.8(3) . . . no
C13 C15 C16 111.9(3) . . . no
C13 C15 H9 108.8(3) . . . no
C13 C15 H10 108.5(3) . . . no
C16 C15 H9 109.2(4) . . . no
C16 C15 H10 108.8(3) . . . no
H9 C15 H10 109.6(4) . . . no
N21 C16 C15 117.0(3) . . . no
N21 C16 C17 122.9(4) . . . no
C15 C16 C17 120.0(3) . . . no
C16 C17 C18 117.6(4) . . . no
C16 C17 H11 121.9(5) . . . no
C18 C17 H11 120.5(4) . . . no
C17 C18 C19 122.0(4) . . . no
C17 C18 H12 118.8(5) . . . no
C19 C18 H12 119.2(5) . . . no
C18 C19 C20 117.5(4) . . . no
C18 C19 H13 118.6(5) . . . no
C20 C19 H13 123.8(5) . . . no
N21 C20 C19 121.2(4) . . . no
N21 C20 C22 118.0(3) . . . no
C19 C20 C22 120.7(4) . . . no
C20 C22 C23 117.8(5) . . . no
C20 C22 H14 106.7(5) . . . no
C20 C22 H15 108.9(4) . . . no
C23 C22 H14 107.5(4) . . . no
C23 C22 H15 108.0(6) . . . no
H14 C22 H15 107.5(5) . . . no
C3 C23 C22 123.3(5) . . . no
C3 C23 H16 107.7(5) . . . no
C3 C23 H17 105.9(5) . . . no
C22 C23 H16 106.5(6) . . . no
C22 C23 H17 104.4(5) . . . no
H16 C23 H17 108.4(6) . . . no
PT1 C24 C25 68.98(19) . . . no
PT1 C24 C29 122.7(2) . . . no
PT1 C24 H18 112.5(3) . . . no
C25 C24 C29 121.5(3) . . . no
C25 C24 H18 112.4(4) . . . no
C29 C24 H18 112.3(3) . . . no
PT1 C25 C24 70.6(2) . . . no
PT1 C25 C26 120.7(2) . . . no
PT1 C25 H19 112.9(3) . . . no
C24 C25 C26 121.1(3) . . . no
C24 C25 H19 113.0(3) . . . no
C26 C25 H19 112.5(3) . . . no
C25 C26 C27 110.8(3) . . . no
C25 C26 H20 108.7(3) . . . no
C25 C26 H21 109.3(4) . . . no
C27 C26 H20 108.9(4) . . . no
C27 C26 H21 109.8(3) . . . no
H20 C26 H21 109.4(4) . . . no
C26 C27 C28 112.2(3) . . . no
C26 C27 H22 108.9(4) . . . no
C26 C27 H23 108.7(4) . . . no
C28 C27 H22 109.4(4) . . . no
C28 C27 H23 108.3(4) . . . no
H22 C27 H23 109.2(3) . . . no
C27 C28 C29 109.6(3) . . . no
C27 C28 H24 108.7(4) . . . no
C27 C28 H25 110.2(3) . . . no
C29 C28 H24 109.5(3) . . . no
C29 C28 H25 110.6(4) . . . no
H24 C28 H25 108.3(4) . . . no
C24 C29 C28 113.7(3) . . . no
C24 C29 H26 109.3(3) . . . no
C24 C29 H27 108.4(3) . . . no
C28 C29 H26 108.0(3) . . . no
C28 C29 H27 108.1(3) . . . no
H26 C29 H27 109.4(4) . . . no
C32 C31 C36 115.6(3) . . . no
C32 C31 B30 121.6(2) . . . no
C36 C31 B30 122.1(3) . . . no
C31 C32 C33 122.3(3) . . . no
C31 C32 H28 118.8(3) . . . no
C33 C32 H28 119.0(3) . . . no
C32 C33 C34 120.7(3) . . . no
C32 C33 C37 121.0(3) . . . no
C34 C33 C37 118.3(3) . . . no
C33 C34 C35 118.1(3) . . . no
C33 C34 H29 120.8(3) . . . no
C35 C34 H29 121.1(3) . . . no
C34 C35 C36 121.4(3) . . . no
C34 C35 C41 119.9(3) . . . no
C36 C35 C41 118.7(3) . . . no
C31 C36 C35 121.9(3) . . . no
C31 C36 H30 118.8(3) . . . no
C35 C36 H30 119.4(3) . . . no
F38 C37 F39 105.6(3) . . . no
F38 C37 F40 104.4(3) . . . no
F38 C37 C33 114.0(3) . . . no
F39 C37 F40 106.0(3) . . . no
F39 C37 C33 113.3(3) . . . no
F40 C37 C33 112.7(3) . . . no
F42 C41 F43 118.4(5) . . . no
F42 C41 F44 89.3(4) . . . no
F42 C41 F90 121.1(4) . . . no
F42 C41 F91 92.3(4) . . . no
F42 C41 C35 115.5(3) . . . no
F43 C41 F44 103.0(6) . . . no
F43 C41 F90 51.2(4) . . . no
F43 C41 F91 46.0(5) . . . no
F43 C41 C35 118.1(4) . . . no
F44 C41 F90 53.0(4) . . . no
F44 C41 F91 144.2(4) . . . no
F44 C41 C35 105.7(4) . . . no
F90 C41 F91 96.9(6) . . . no
F90 C41 C35 117.4(4) . . . no
F91 C41 C35 105.7(4) . . . no
C46 C45 C50 115.9(3) . . . no
C46 C45 B30 125.9(3) . . . no
C50 C45 B30 118.0(2) . . . no
C45 C46 C47 121.5(3) . . . no
C45 C46 H31 119.2(3) . . . no
C47 C46 H31 119.3(3) . . . no
C46 C47 C48 121.0(3) . . . no
C46 C47 C51 119.2(3) . . . no
C48 C47 C51 119.7(3) . . . no
C47 C48 C49 118.3(3) . . . no
C47 C48 H32 120.7(3) . . . no
C49 C48 H32 121.0(3) . . . no
C48 C49 C50 120.5(3) . . . no
C48 C49 C55 118.4(3) . . . no
C50 C49 C55 120.9(3) . . . no
C45 C50 C49 122.8(3) . . . no
C45 C50 H33 118.5(3) . . . no
C49 C50 H33 118.8(3) . . . no
F52 C51 F53 106.3(3) . . . no
F52 C51 F54 104.3(3) . . . no
F52 C51 C47 112.4(3) . . . no
F53 C51 F54 108.3(3) . . . no
F53 C51 C47 113.5(3) . . . no
F54 C51 C47 111.6(3) . . . no
F56 C55 F57 105.8(3) . . . no
F56 C55 F58 106.4(3) . . . no
F56 C55 C49 112.9(3) . . . no
F57 C55 F58 106.6(3) . . . no
F57 C55 C49 111.3(3) . . . no
F58 C55 C49 113.3(3) . . . no
C60 C59 C64 115.5(3) . . . no
C60 C59 B30 121.5(3) . . . no
C64 C59 B30 122.1(2) . . . no
C59 C60 C61 122.5(3) . . . no
C59 C60 H34 118.7(3) . . . no
C61 C60 H34 118.9(3) . . . no
C60 C61 C62 120.6(3) . . . no
C60 C61 C65 119.0(3) . . . no
C62 C61 C65 120.3(3) . . . no
C61 C62 C63 118.4(3) . . . no
C61 C62 H35 120.9(3) . . . no
C63 C62 H35 120.7(3) . . . no
C62 C63 C64 120.7(3) . . . no
C62 C63 C69 119.4(3) . . . no
C64 C63 C69 119.8(3) . . . no
C59 C64 C63 122.3(3) . . . no
C59 C64 H36 118.8(3) . . . no
C63 C64 H36 118.9(3) . . . no
F66 C65 F67 105.7(3) . . . no
F66 C65 F68 105.3(3) . . . no
F66 C65 C61 112.5(3) . . . no
F67 C65 F68 107.1(3) . . . no
F67 C65 C61 113.3(3) . . . no
F68 C65 C61 112.3(3) . . . no
F70 C69 F71 106.1(3) . . . no
F70 C69 F72 105.7(3) . . . no
F70 C69 C63 113.3(3) . . . no
F71 C69 F72 105.3(3) . . . no
F71 C69 C63 113.5(3) . . . no
F72 C69 C63 112.2(3) . . . no
C74 C73 C78 115.2(3) . . . no
C74 C73 B30 122.3(3) . . . no
C78 C73 B30 121.5(3) . . . no
C73 C74 C75 122.4(3) . . . no
C73 C74 H37 118.9(3) . . . no
C75 C74 H37 118.7(3) . . . no
C74 C75 C76 120.7(3) . . . no
C74 C75 C79 118.5(3) . . . no
C76 C75 C79 120.8(3) . . . no
C75 C76 C77 118.4(3) . . . no
C75 C76 H38 120.6(4) . . . no
C77 C76 H38 121.0(4) . . . no
C76 C77 C78 120.4(3) . . . no
C76 C77 C83 120.3(3) . . . no
C78 C77 C83 119.2(3) . . . no
C73 C78 C77 122.9(3) . . . no
C73 C78 H39 118.5(3) . . . no
C77 C78 H39 118.6(3) . . . no
F80 C79 F81 102.1(3) . . . no
F80 C79 F82 108.5(4) . . . no
F80 C79 C75 111.6(3) . . . no
F81 C79 F82 107.0(3) . . . no
F81 C79 C75 112.1(3) . . . no
F82 C79 C75 114.5(3) . . . no
F84 C83 F85 105.4(3) . . . no
F84 C83 F86 104.7(3) . . . no
F84 C83 C77 113.2(3) . . . no
F85 C83 F86 107.6(4) . . . no
F85 C83 C77 112.3(3) . . . no
F86 C83 C77 113.1(3) . . . no
CL88 C87 CL88 141.1(7) . . 3_555 no
CL88 C87 CL88 141.1(7) 3_555 . . no
CL88 C87 CL89 32.63(16) . . . no
CL88 C87 CL89 32.63(16) 3_555 . 3_555 no
CL88 C87 CL89 113.0(7) . . 3_555 no
CL88 C87 CL89 113.0(7) 3_555 . . no
CL88 C87 CL89 113.0(7) . . 3_555 no
CL88 C87 CL89 113.0(7) 3_555 . . no
CL88 C87 CL89 32.63(16) . . . no
CL88 C87 CL89 32.63(16) 3_555 . 3_555 no
CL89 C87 CL89 94.8(8) . . 3_555 no
CL89 C87 CL89 94.8(8) 3_555 . . no
C31 B30 C45 110.3(2) . . . no
C31 B30 C59 113.7(2) . . . no
C31 B30 C73 102.6(2) . . . no
C45 B30 C59 102.7(2) . . . no
C45 B30 C73 114.9(2) . . . no
C59 B30 C73 113.0(2) . . . no

loop_
_geom_bond_atom_site_label_1
_geom_bond_atom_site_label_2
_geom_bond_distance
_geom_bond_site_symmetry_1
_geom_bond_site_symmetry_2
_geom_bond_publ_flag
PT1 N2 2.198(3) . . no
PT1 N14 2.221(3) . . no
PT1 N21 2.221(3) . . no
PT1 C24 2.098(3) . . no
PT1 C25 2.077(3) . . no
CL88 CL89 1.161(4) . . no
CL88 C87 2.054(5) . . no
CL88 C87 2.054(5) . 3_555 no
CL89 CL89 2.030(6) . 3_555 no
CL89 C87 1.379(8) . . no
CL89 C87 1.379(8) . 3_555 no
F38 C37 1.320(4) . . no
F39 C37 1.303(4) . . no
F40 C37 1.334(4) . . no
F42 C41 1.285(4) . . no
F43 F90 1.045(8) . . no
F43 F91 1.139(8) . . no
F43 C41 1.169(6) . . no
F44 F44 1.957(12) . 3_556 no
F44 F90 1.291(8) . . no
F44 C41 1.572(7) . . no
F52 C51 1.324(4) . . no
F53 C51 1.303(4) . . no
F54 C51 1.312(4) . . no
F56 C55 1.340(4) . . no
F57 C55 1.330(4) . . no
F58 C55 1.329(3) . . no
F66 C65 1.337(4) . . no
F67 C65 1.330(4) . . no
F68 C65 1.325(4) . . no
F70 C69 1.343(4) . . no
F71 C69 1.332(4) . . no
F72 C69 1.351(4) . . no
F80 C79 1.313(4) . . no
F81 C79 1.327(4) . . no
F82 C79 1.259(4) . . no
F84 C83 1.328(4) . . no
F85 C83 1.311(4) . . no
F86 C83 1.301(4) . . no
F90 C41 1.244(6) . . no
F91 C41 1.580(7) . . no
N2 C3 1.336(4) . . no
N2 C7 1.351(4) . . no
N14 C9 1.347(4) . . no
N14 C13 1.352(4) . . no
N21 C16 1.354(4) . . no
N21 C20 1.328(4) . . no
C3 C4 1.437(6) . . no
C3 C23 1.455(7) . . no
C4 C5 1.351(7) . . no
C4 H1 0.936(4) . . no
C5 C6 1.354(7) . . no
C5 H2 0.952(4) . . no
C6 C7 1.334(5) . . no
C6 H3 0.963(5) . . no
C7 C8 1.577(6) . . no
C8 C9 1.526(5) . . no
C8 H4 0.953(4) . . no
C8 H5 0.963(4) . . no
C9 C10 1.381(5) . . no
C10 C11 1.379(5) . . no
C10 H6 0.951(4) . . no
C11 C12 1.375(5) . . no
C11 H7 0.950(3) . . no
C12 C13 1.368(5) . . no
C12 H8 0.946(4) . . no
C13 C15 1.535(5) . . no
C15 C16 1.535(5) . . no
C15 H9 0.945(3) . . no
C15 H10 0.950(4) . . no
C16 C17 1.366(5) . . no
C17 C18 1.360(6) . . no
C17 H11 0.940(4) . . no
C18 C19 1.356(6) . . no
C18 H12 0.953(4) . . no
C19 C20 1.418(5) . . no
C19 H13 0.953(4) . . no
C20 C22 1.458(6) . . no
C22 C23 1.421(8) . . no
C22 H14 0.977(5) . . no
C22 H15 0.945(5) . . no
C23 H16 0.940(5) . . no
C23 H17 0.969(6) . . no
C24 C25 1.443(5) . . no
C24 C29 1.485(5) . . no
C24 H18 0.954(3) . . no
C25 C26 1.531(5) . . no
C25 H19 0.952(4) . . no
C26 C27 1.537(5) . . no
C26 H20 0.954(4) . . no
C26 H21 0.945(4) . . no
C27 C28 1.493(5) . . no
C27 H22 0.951(4) . . no
C27 H23 0.951(4) . . no
C28 C29 1.527(5) . . no
C28 H24 0.967(4) . . no
C28 H25 0.945(4) . . no
C29 H26 0.943(4) . . no
C29 H27 0.956(4) . . no
C31 C32 1.400(4) . . no
C31 C36 1.401(4) . . no
C31 B30 1.637(4) . . no
C32 C33 1.374(4) . . no
C32 H28 0.948(3) . . no
C33 C34 1.388(4) . . no
C33 C37 1.489(4) . . no
C34 C35 1.369(5) . . no
C34 H29 0.946(3) . . no
C35 C36 1.378(4) . . no
C35 C41 1.489(5) . . no
C36 H30 0.949(3) . . no
C45 C46 1.393(4) . . no
C45 C50 1.408(4) . . no
C45 B30 1.637(4) . . no
C46 C47 1.403(4) . . no
C46 H31 0.946(3) . . no
C47 C48 1.382(4) . . no
C47 C51 1.501(4) . . no
C48 C49 1.388(4) . . no
C48 H32 0.948(3) . . no
C49 C50 1.377(4) . . no
C49 C55 1.493(4) . . no
C50 H33 0.946(3) . . no
C59 C60 1.403(4) . . no
C59 C64 1.403(4) . . no
C59 B30 1.632(4) . . no
C60 C61 1.386(4) . . no
C60 H34 0.946(3) . . no
C61 C62 1.390(4) . . no
C61 C65 1.491(4) . . no
C62 C63 1.380(4) . . no
C62 H35 0.945(3) . . no
C63 C64 1.392(4) . . no
C63 C69 1.485(4) . . no
C64 H36 0.946(3) . . no
C73 C74 1.405(4) . . no
C73 C78 1.401(4) . . no
C73 B30 1.634(4) . . no
C74 C75 1.384(4) . . no
C74 H37 0.950(3) . . no
C75 C76 1.382(5) . . no
C75 C79 1.500(5) . . no
C76 C77 1.390(5) . . no
C76 H38 0.949(3) . . no
C77 C78 1.379(4) . . no
C77 C83 1.488(5) . . no
C78 H39 0.946(3) . . no
